data_7711312
loop_
_publ_author_name
'L\"ammle, Martin'
'Pilz, T. David'
'Kutta, Roger Jan'
'M\"u\&sler, Marius'
'Mengele, Alexander K.'
'G\"orls, Helmar'
'Heinemann, Frank W.'
'Rau, Sven'

_publ_section_title
;
 Insights into the different mechanistic stages of light-induced hydrogen
 evolution of a 5,5&#x2032;-bisphenanthroline linked RuPt complex
;
_journal_name_full 'Dalton Transactions'
_journal_paper_doi 10.1039/D2DT01727J
_journal_year 2022
_chemical_formula_moiety 'C60 H62 N8 Ru, 2(F6 P), 2(C H4 O)'
_chemical_formula_sum 'C62 H70 F12 N8 O2 P2 Ru'
_chemical_formula_weight 1350.27
_chemical_properties_physical Air-sensitive
_space_group_crystal_system monoclinic
_space_group_IT_number 9
_space_group_name_Hall 'C -2yc'
_space_group_name_H-M_alt 'C 1 c 1'
_atom_sites_solution_hydrogens geom
_audit_creation_date 2021-04-19
_audit_creation_method
;
Olex2 1.2
(compiled 2018.05.29 svn.r3508 for OlexSys, GUI svn.r5506)
;
_audit_update_record
;
2022-03-25 deposited with the CCDC.	2022-09-05 downloaded from the CCDC.
;
_cell_angle_alpha 90
_cell_angle_beta 114.089(5)
_cell_angle_gamma 90
_cell_formula_units_Z 4
_cell_length_a 28.7888(14)
_cell_length_b 12.5327(9)
_cell_length_c 18.8750(18)
_cell_measurement_reflns_used 322
_cell_measurement_temperature 150(2)
_cell_measurement_theta_max 20.00
_cell_measurement_theta_min 6.00
_cell_volume 6217.0(8)
_computing_cell_refinement 'EVALCCD (Duisenberg, 2003)'
_computing_data_collection 'COLLECT (Bruker-Nonius, 2002)'
_computing_data_reduction 'EVALCCD (Duisenberg, 2003)'
_computing_molecular_graphics 'SHELXTL 6.12 (Bruker AXS, 2002)'
_computing_publication_material 'Olex2 (Dolomanov et al., 2009)'
_computing_structure_refinement 'SHELXL-2018/3 (Sheldrick, 2015)'
_computing_structure_solution 'SHELXTL 6.12 (Bruker AXS, 2002)'
_diffrn_ambient_temperature 150.15
_diffrn_detector_area_resol_mean 9
_diffrn_measured_fraction_theta_full 0.998
_diffrn_measured_fraction_theta_max 0.998
_diffrn_measurement_device_type 'Bruker-Nonius KappaCCD'
_diffrn_measurement_method
;
 \f- and \w-rotations with 2.00 \% and 100 sec per frame
;
_diffrn_radiation_type MoK\a
_diffrn_radiation_wavelength 0.71073
_diffrn_reflns_av_R_equivalents 0.0717
_diffrn_reflns_av_unetI/netI 0.0482
_diffrn_reflns_Laue_measured_fraction_full 0.998
_diffrn_reflns_Laue_measured_fraction_max 0.998
_diffrn_reflns_limit_h_max 36
_diffrn_reflns_limit_h_min -36
_diffrn_reflns_limit_k_max 16
_diffrn_reflns_limit_k_min -16
_diffrn_reflns_limit_l_max 24
_diffrn_reflns_limit_l_min -24
_diffrn_reflns_number 89373
_diffrn_reflns_point_group_measured_fraction_full 0.993
_diffrn_reflns_point_group_measured_fraction_max 0.995
_diffrn_reflns_theta_full 25.242
_diffrn_reflns_theta_max 27.103
_diffrn_reflns_theta_min 3.100
_exptl_absorpt_coefficient_mu 0.390
_exptl_absorpt_correction_T_max 0.980
_exptl_absorpt_correction_T_min 0.822
_exptl_absorpt_correction_type multi-scan
_exptl_absorpt_process_details 'SADABS, Bruker-AXS, 2002'
_exptl_crystal_colour orange
_exptl_crystal_colour_primary orange
_exptl_crystal_density_diffrn 1.443
_exptl_crystal_density_method 'not measured'
_exptl_crystal_description plate
_exptl_crystal_F_000 2784
_exptl_crystal_recrystallization_method 'Re-crystallisation from solvent: water, methanol'
_exptl_crystal_size_max 0.23
_exptl_crystal_size_mid 0.16
_exptl_crystal_size_min 0.05
_refine_diff_density_max 0.420
_refine_diff_density_min -0.288
_refine_diff_density_rms 0.057
_refine_ls_abs_structure_details
;
 Flack x determined using 5197 quotients [(I+)-(I-)]/[(I+)+(I-)]
 (Parsons, Flack and Wagner, Acta Cryst. B69 (2013) 249-259).
;
_refine_ls_abs_structure_Flack -0.008(8)
_refine_ls_extinction_method none
_refine_ls_goodness_of_fit_ref 1.017
_refine_ls_hydrogen_treatment constr
_refine_ls_matrix_type full
_refine_ls_number_parameters 897
_refine_ls_number_reflns 13613
_refine_ls_number_restraints 323
_refine_ls_restrained_S_all 1.076
_refine_ls_R_factor_all 0.0473
_refine_ls_R_factor_gt 0.0346
_refine_ls_shift/su_max 0.001
_refine_ls_shift/su_mean 0.000
_refine_ls_structure_factor_coef Fsqd
_refine_ls_weighting_details 'w=1/[\s^2^(Fo^2^)+(0.0421P)^2^+1.9181P] where P=(Fo^2^+2Fc^2^)/3'
_refine_ls_weighting_scheme calc
_refine_ls_wR_factor_gt 0.0732
_refine_ls_wR_factor_ref 0.0781
_reflns_Friedel_coverage 0.991
_reflns_Friedel_fraction_full 0.989
_reflns_Friedel_fraction_max 0.991
_reflns_number_gt 11804
_reflns_number_total 13613
_reflns_threshold_expression 'I > 2\s(I)'
_cod_data_source_file d2dt01727j2.cif
_cod_data_source_block dp0901
_cod_database_code 7711312
_shelx_shelxl_version_number 2018/3
_shelx_space_group_comment
;
The symmetry employed for this shelxl refinement is uniquely defined
by the following loop, which should always be used as a source of
symmetry information in preference to the above space-group names.
They are only intended as comments.
;
_shelx_estimated_absorpt_t_max 0.981
_shelx_estimated_absorpt_t_min 0.916
_olex2_refinement_description
;
1. Fixed Uiso
 At 1.2 times of:
  All C(H) groups
 At 1.5 times of:
  All C(H,H,H) groups, All C(H,H,H,H,H,H) groups, All O(H) groups
2. Restrained distances
 C100-O100 \\sim C200-O200 \\sim C200-O201
 with sigma of 0.02
3. Uiso/Uaniso restraints and constraints
C54 \\sim C55 \\sim C56 \\sim C54A \\sim C55A \\sim C56A: within 2A with sigma
of 0.003 and sigma for terminal atoms of 0.006
F11 \\sim F12 \\sim F13 \\sim F14 \\sim F15 \\sim F16: within 2A with sigma of
0.003 and sigma for terminal atoms of 0.006
F21 \\sim F22 \\sim F23 \\sim F24 \\sim F25 \\sim F26 \\sim F21A \\sim F22A
\\sim F23A \\sim F24A \\sim F25A \\sim F26A: within 2A with sigma of 0.005 and
sigma for terminal atoms of 0.01
C200 \\sim O200 \\sim O201: within 2A with sigma of 0.005 and sigma for
terminal atoms of 0.01
Uanis(F11) \\sim Ueq, Uanis(F12) \\sim Ueq, Uanis(F13) \\sim Ueq, Uanis(F14)
\\sim Ueq, Uanis(F15) \\sim Ueq, Uanis(F16) \\sim Ueq: with sigma of 0.003 and
sigma for terminal atoms of 0.006
Uanis(F21) \\sim Ueq, Uanis(F22) \\sim Ueq, Uanis(F23) \\sim Ueq, Uanis(F24)
\\sim Ueq, Uanis(F25) \\sim Ueq, Uanis(F26) \\sim Ueq, Uanis(F21A) \\sim Ueq,
Uanis(F22A) \\sim Ueq, Uanis(F23A) \\sim Ueq, Uanis(F24A) \\sim Ueq,
Uanis(F25A) \\sim Ueq, Uanis(F26A) \\sim Ueq: with sigma of 0.005 and sigma for
terminal atoms of 0.01
Uanis(C54) \\sim Ueq, Uanis(C55) \\sim Ueq, Uanis(C56) \\sim Ueq, Uanis(C54A)
\\sim Ueq, Uanis(C55A) \\sim Ueq, Uanis(C56A) \\sim Ueq: with sigma of 0.003
and sigma for terminal atoms of 0.006
4. Same fragment restrains
{C58, C59, C60} sigma for 1-2: 0.02, 1-3: 0.04
as
{C54, C55, C56}
{C58, C59, C60} sigma for 1-2: 0.02, 1-3: 0.04
as
{C54A, C55A, C56A}
{F11, F12, F13, F14, F15, F16} sigma for 1-2: 0.02, 1-3: 0.04
as
{F21, F22, F23, F24, F25, F26}
{F11, F12, F13, F14, F15, F16} sigma for 1-2: 0.02, 1-3: 0.04
as
{F21A, F22A, F23A, F24A, F25A, F26A}
5. Others
 Sof(F21A)=Sof(F22A)=Sof(F23A)=Sof(F24A)=Sof(F25A)=Sof(F26A)=1-FVAR(1)
 Sof(F21)=Sof(F22)=Sof(F23)=Sof(F24)=Sof(F25)=Sof(F26)=FVAR(1)
 Sof(C54A)=Sof(H54D)=Sof(H54E)=Sof(H54F)=Sof(C55A)=Sof(H55D)=Sof(H55E)=
 Sof(H55F)=Sof(C56A)=Sof(H56D)=Sof(H56E)=Sof(H56F)=1-FVAR(2)
 Sof(C54)=Sof(H54A)=Sof(H54B)=Sof(H54C)=Sof(C55)=Sof(H55A)=Sof(H55B)=Sof(H55C)=
 Sof(C56)=Sof(H56A)=Sof(H56B)=Sof(H56C)=FVAR(2)
 Sof(H20D)=Sof(H20E)=Sof(H20F)=Sof(O201)=Sof(H201)=1-FVAR(3)
 Sof(H20A)=Sof(H20B)=Sof(H20C)=Sof(O200)=Sof(H200)=FVAR(3)
6.a Aromatic/amide H refined with riding coordinates:
 C2(H2), C3(H3), C4(H4), C5(H5), C7(H7), C8(H8), C9(H9), C13(H13), C15(H15),
 C16(H16), C17(H17), C20(H20), C21(H21), C22(H22), C25(H25), C26(H26), C28(H28),
  C31(H31), C33(H33), C34(H34), C43(H43), C44(H44), C46(H46), C49(H49),
 C51(H51), C52(H52)
6.b Idealised Me refined as rotating group:
 C36(H36A,H36B,H36C), C37(H37A,H37B,H37C), C38(H38A,H38B,H38C), C40(H40A,H40B,
 H40C), C41(H41A,H41B,H41C), C42(H42A,H42B,H42C), C54(H54A,H54B,H54C), C55(H55A,
 H55B,H55C), C56(H56A,H56B,H56C), C54A(H54D,H54E,H54F), C55A(H55D,H55E,H55F),
 C56A(H56D,H56E,H56F), C58(H58A,H58B,H58C), C59(H59A,H59B,H59C), C60(H60A,H60B,
 H60C), C100(H10A,H10B,H10C), C200(H20A,H20B,H20C), C200(H20D,H20E,H20F)
6.c Idealised tetrahedral OH refined as rotating group:
 O100(H100), O200(H200), O201(H201)
;
_olex2_submission_special_instructions 'No special instructions were received'

loop_
_space_group_symop_operation_xyz
'x, y, z'
'x, -y, z+1/2'
'x+1/2, y+1/2, z'
'x+1/2, -y+1/2, z+1/2'

loop_
_atom_site_label
_atom_site_type_symbol
_atom_site_fract_x
_atom_site_fract_y
_atom_site_fract_z
_atom_site_U_iso_or_equiv
_atom_site_adp_type
_atom_site_occupancy
_atom_site_site_symmetry_order
_atom_site_calc_flag
_atom_site_refinement_flags_posn
_atom_site_refinement_flags_adp
_atom_site_refinement_flags_occupancy
_atom_site_disorder_assembly
_atom_site_disorder_group
Ru1 Ru 0.07960(2) 0.71339(2) 0.18727(2) 0.01793(7) Uani 1 1 d . . . . .
N1 N 0.00846(15) 0.6915(3) 0.1878(2) 0.0202(8) Uani 1 1 d . . . . .
N2 N -0.17785(15) 0.0803(3) -0.1339(2) 0.0364(9) Uani 1 1 d . . . . .
N3 N -0.11356(16) 0.0524(3) 0.0185(2) 0.0383(10) Uani 1 1 d . . . . .
N4 N 0.15015(15) 0.7274(3) 0.1851(2) 0.0213(9) Uani 1 1 d . . . . .
N5 N 0.12527(13) 0.6374(3) 0.28902(19) 0.0208(7) Uani 1 1 d . . . . .
N6 N 0.09264(13) 0.8649(3) 0.2351(2) 0.0214(7) Uani 1 1 d . . . . .
N7 N 0.04331(12) 0.8069(3) 0.09063(19) 0.0201(7) Uani 1 1 d . . . . .
N10 N 0.05902(13) 0.5698(3) 0.12878(19) 0.0204(7) Uani 1 1 d . . . . .
C1 C -0.01849(15) 0.6102(3) 0.1400(2) 0.0201(8) Uani 1 1 d . . . . .
C2 C -0.01623(17) 0.7515(4) 0.2195(3) 0.0268(10) Uani 1 1 d . . . . .
H2 H 0.001942 0.807360 0.253528 0.032 Uiso 1 1 calc R . . . .
C3 C -0.06705(17) 0.7369(4) 0.2055(3) 0.0294(10) Uani 1 1 d . . . . .
H3 H -0.082703 0.782073 0.229815 0.035 Uiso 1 1 calc R . . . .
C4 C -0.09461(16) 0.6573(4) 0.1566(2) 0.0270(9) Uani 1 1 d . . . . .
H4 H -0.129551 0.647314 0.145971 0.032 Uiso 1 1 calc R . . . .
C5 C -0.09428(16) 0.5021(3) 0.0729(2) 0.0258(9) Uani 1 1 d . . . . .
H5 H -0.129341 0.488883 0.059655 0.031 Uiso 1 1 calc R . . . .
C6 C -0.06826(16) 0.4368(3) 0.0445(2) 0.0254(9) Uani 1 1 d . . . . .
C7 C 0.01481(18) 0.3912(3) 0.0363(3) 0.0295(10) Uani 1 1 d . . . . .
H7 H 0.000314 0.331136 0.004221 0.035 Uiso 1 1 calc R . . . .
C8 C 0.06535(17) 0.4167(3) 0.0575(3) 0.0304(10) Uani 1 1 d . . . . .
H8 H 0.086039 0.373353 0.040766 0.036 Uiso 1 1 calc R . . . .
C9 C 0.08598(16) 0.5064(3) 0.1036(2) 0.0262(9) Uani 1 1 d . . . . .
H9 H 0.120834 0.522679 0.117526 0.031 Uiso 1 1 calc R . . . .
C10 C 0.00927(15) 0.5434(3) 0.1099(2) 0.0191(8) Uani 1 1 d . . . . .
C11 C -0.07006(15) 0.5905(3) 0.1226(2) 0.0224(8) Uani 1 1 d . . . . .
C12 C -0.01501(16) 0.4549(3) 0.0627(2) 0.0227(8) Uani 1 1 d . . . . .
C13 C -0.12393(18) 0.3549(3) -0.0824(3) 0.0333(10) Uani 1 1 d . . . . .
H13 H -0.124763 0.421752 -0.106585 0.040 Uiso 1 1 calc R . . . .
C14 C -0.15307(18) 0.2666(4) -0.1282(3) 0.0335(11) Uani 1 1 d . . . . .
C15 C -0.1844(2) 0.2768(4) -0.2076(3) 0.0433(12) Uani 1 1 d . . . . .
H15 H -0.186124 0.342656 -0.233452 0.052 Uiso 1 1 calc R . . . .
C16 C -0.2126(2) 0.1908(4) -0.2475(3) 0.0459(13) Uani 1 1 d . . . . .
H16 H -0.234946 0.196978 -0.300751 0.055 Uiso 1 1 calc R . . . .
C17 C -0.2076(2) 0.0934(4) -0.2079(3) 0.0413(12) Uani 1 1 d . . . . .
H17 H -0.226834 0.034029 -0.236009 0.050 Uiso 1 1 calc R . . . .
C18 C -0.15016(17) 0.1671(4) -0.0939(3) 0.0296(9) Uani 1 1 d . . . . .
C19 C -0.11754(17) 0.1513(4) -0.0122(2) 0.0290(9) Uani 1 1 d . . . . .
C20 C -0.0842(2) 0.0412(4) 0.0941(3) 0.0440(13) Uani 1 1 d . . . . .
H20 H -0.080611 -0.028035 0.116174 0.053 Uiso 1 1 calc R . . . .
C21 C -0.0587(2) 0.1252(4) 0.1422(3) 0.0472(13) Uani 1 1 d . . . . .
H21 H -0.039133 0.113295 0.195975 0.057 Uiso 1 1 calc R . . . .
C22 C -0.06200(18) 0.2257(4) 0.1115(3) 0.0358(11) Uani 1 1 d . . . . .
H22 H -0.044432 0.283806 0.143565 0.043 Uiso 1 1 calc R . . . .
C23 C -0.09148(16) 0.2414(4) 0.0325(3) 0.0288(9) Uani 1 1 d . . . . .
C24 C -0.09523(17) 0.3435(3) -0.0048(3) 0.0282(9) Uani 1 1 d . . . . .
C25 C 0.15977(18) 0.7774(3) 0.1292(3) 0.0272(10) Uani 1 1 d . . . . .
H25 H 0.131749 0.797539 0.082902 0.033 Uiso 1 1 calc R . . . .
C26 C 0.20785(17) 0.8007(3) 0.1358(3) 0.0292(9) Uani 1 1 d . . . . .
H26 H 0.212472 0.836681 0.094813 0.035 Uiso 1 1 calc R . . . .
C27 C 0.25001(17) 0.7715(3) 0.2025(3) 0.0282(10) Uani 1 1 d . . . . .
C28 C 0.24025(15) 0.7170(3) 0.2599(2) 0.0248(8) Uani 1 1 d . . . . .
H28 H 0.267834 0.694164 0.305850 0.030 Uiso 1 1 calc R . . . .
C29 C 0.19049(15) 0.6962(3) 0.2501(2) 0.0225(8) Uani 1 1 d . . . . .
C30 C 0.17627(14) 0.6425(3) 0.3082(2) 0.0208(8) Uani 1 1 d . . . . .
C31 C 0.21092(16) 0.6024(3) 0.3784(2) 0.0246(9) Uani 1 1 d . . . . .
H31 H 0.246311 0.606111 0.390477 0.030 Uiso 1 1 calc R . . . .
C32 C 0.19433(16) 0.5563(3) 0.4317(2) 0.0235(9) Uani 1 1 d . . . . .
C33 C 0.14234(17) 0.5502(3) 0.4098(2) 0.0272(9) Uani 1 1 d . . . . .
H33 H 0.129329 0.518045 0.443526 0.033 Uiso 1 1 calc R . . . .
C34 C 0.10910(16) 0.5907(3) 0.3388(2) 0.0239(9) Uani 1 1 d . . . . .
H34 H 0.073536 0.585176 0.324829 0.029 Uiso 1 1 calc R . . . .
C35 C 0.30430(17) 0.8033(4) 0.2164(3) 0.0322(10) Uani 1 1 d . . . . .
C36 C 0.3071(2) 0.8585(5) 0.1449(3) 0.0505(14) Uani 1 1 d . . . . .
H36A H 0.283283 0.918671 0.128991 0.076 Uiso 1 1 calc GR . . . .
H36B H 0.297929 0.807188 0.102144 0.076 Uiso 1 1 calc GR . . . .
H36C H 0.341732 0.884486 0.158300 0.076 Uiso 1 1 calc GR . . . .
C37 C 0.3232(2) 0.8812(5) 0.2851(3) 0.0522(15) Uani 1 1 d . . . . .
H37A H 0.301044 0.944152 0.272297 0.078 Uiso 1 1 calc GR . . . .
H37B H 0.358076 0.903138 0.295934 0.078 Uiso 1 1 calc GR . . . .
H37C H 0.322384 0.846060 0.331009 0.078 Uiso 1 1 calc GR . . . .
C38 C 0.33834(19) 0.7057(4) 0.2357(3) 0.0446(12) Uani 1 1 d . . . . .
H38A H 0.338393 0.671512 0.282448 0.067 Uiso 1 1 calc GR . . . .
H38B H 0.373073 0.727269 0.244993 0.067 Uiso 1 1 calc GR . . . .
H38C H 0.325575 0.655374 0.192278 0.067 Uiso 1 1 calc GR . . . .
C39 C 0.23315(16) 0.5140(3) 0.5104(2) 0.0262(9) Uani 1 1 d . . . . .
C40 C 0.27376(18) 0.5989(4) 0.5494(3) 0.0373(11) Uani 1 1 d . . . . .
H40A H 0.296968 0.573983 0.600935 0.056 Uiso 1 1 calc GR . . . .
H40B H 0.257374 0.665269 0.554483 0.056 Uiso 1 1 calc GR . . . .
H40C H 0.292977 0.611925 0.517685 0.056 Uiso 1 1 calc GR . . . .
C41 C 0.20771(19) 0.4873(4) 0.5655(3) 0.0357(11) Uani 1 1 d . . . . .
H41A H 0.183790 0.428185 0.543934 0.054 Uiso 1 1 calc GR . . . .
H41B H 0.189302 0.550077 0.571437 0.054 Uiso 1 1 calc GR . . . .
H41C H 0.233757 0.466697 0.616200 0.054 Uiso 1 1 calc GR . . . .
C42 C 0.25846(19) 0.4135(4) 0.4954(3) 0.0382(11) Uani 1 1 d . . . . .
H42A H 0.232763 0.357694 0.472993 0.057 Uiso 1 1 calc GR . . . .
H42B H 0.284821 0.388230 0.544429 0.057 Uiso 1 1 calc GR . . . .
H42C H 0.273904 0.430680 0.459127 0.057 Uiso 1 1 calc GR . . . .
C43 C 0.12119(16) 0.8888(3) 0.3099(2) 0.0245(9) Uani 1 1 d . . . . .
H43 H 0.133140 0.832191 0.346424 0.029 Uiso 1 1 calc R . . . .
C44 C 0.13388(18) 0.9928(4) 0.3358(3) 0.0272(11) Uani 1 1 d . . . . .
H44 H 0.154363 1.005908 0.389119 0.033 Uiso 1 1 calc R . . . .
C45 C 0.11673(17) 1.0782(3) 0.2841(2) 0.0277(9) Uani 1 1 d . . . . .
C46 C 0.08630(17) 1.0525(3) 0.2073(2) 0.0261(10) Uani 1 1 d . . . . .
H46 H 0.072671 1.107959 0.170258 0.031 Uiso 1 1 calc R . . . .
C47 C 0.07558(19) 0.9472(3) 0.1841(3) 0.0200(7) Uani 1 1 d . . . . .
C48 C 0.04633(15) 0.9137(3) 0.1023(2) 0.0184(8) Uani 1 1 d . . . . .
C49 C 0.02682(16) 0.9853(4) 0.0412(3) 0.0213(10) Uani 1 1 d . . . . .
H49 H 0.029909 1.059852 0.051227 0.026 Uiso 1 1 calc R . . . .
C50 C 0.00266(14) 0.9485(3) -0.0351(2) 0.0195(8) Uani 1 1 d . . . . .
C51 C -0.00104(16) 0.8379(3) -0.0455(2) 0.0245(9) Uani 1 1 d . . . . .
H51 H -0.017378 0.808864 -0.096254 0.029 Uiso 1 1 calc R . . . .
C52 C 0.01894(16) 0.7714(3) 0.0175(2) 0.0250(9) Uani 1 1 d . . . . .
H52 H 0.015365 0.696560 0.008988 0.030 Uiso 1 1 calc R . . . .
C53 C 0.1328(2) 1.1933(4) 0.3116(3) 0.0421(13) Uani 1 1 d . . . . .
C54 C 0.1945(5) 1.1927(10) 0.3329(8) 0.048(3) Uani 0.63(2) 1 d D U P A 1
H54A H 0.208126 1.265113 0.346575 0.073 Uiso 0.63(2) 1 calc GR . P A 1
H54B H 0.200198 1.167862 0.287815 0.073 Uiso 0.63(2) 1 calc GR . P A 1
H54C H 0.211889 1.144825 0.376883 0.073 Uiso 0.63(2) 1 calc GR . P A 1
C55 C 0.1240(7) 1.2194(17) 0.3823(9) 0.040(3) Uani 0.63(2) 1 d D U P A 1
H55A H 0.087415 1.216823 0.369667 0.060 Uiso 0.63(2) 1 calc GR . P A 1
H55B H 0.136908 1.291208 0.400352 0.060 Uiso 0.63(2) 1 calc GR . P A 1
H55C H 0.141763 1.167478 0.423211 0.060 Uiso 0.63(2) 1 calc GR . P A 1
C56 C 0.1100(6) 1.2742(8) 0.2491(6) 0.047(3) Uani 0.63(2) 1 d D U P A 1
H56A H 0.072884 1.271822 0.229881 0.071 Uiso 0.63(2) 1 calc GR . P A 1
H56B H 0.120068 1.258477 0.206400 0.071 Uiso 0.63(2) 1 calc GR . P A 1
H56C H 0.122221 1.345366 0.269798 0.071 Uiso 0.63(2) 1 calc GR . P A 1
C54A C 0.1790(8) 1.2205(17) 0.3086(13) 0.048(3) Uani 0.37(2) 1 d D U P A 2
H54D H 0.175174 1.218750 0.254625 0.071 Uiso 0.37(2) 1 calc GR . P A 2
H54E H 0.205222 1.169363 0.339382 0.071 Uiso 0.37(2) 1 calc GR . P A 2
H54F H 0.188925 1.292394 0.329751 0.071 Uiso 0.37(2) 1 calc GR . P A 2
C55A C 0.1341(11) 1.209(3) 0.3952(15) 0.033(4) Uani 0.37(2) 1 d D U P A 2
H55D H 0.162979 1.169572 0.433058 0.050 Uiso 0.37(2) 1 calc GR . P A 2
H55E H 0.102374 1.181889 0.396106 0.050 Uiso 0.37(2) 1 calc GR . P A 2
H55F H 0.137662 1.284939 0.408455 0.050 Uiso 0.37(2) 1 calc GR . P A 2
C56A C 0.0872(9) 1.2729(15) 0.2565(11) 0.050(4) Uani 0.37(2) 1 d D U P A 2
H56D H 0.096084 1.346855 0.273603 0.075 Uiso 0.37(2) 1 calc GR . P A 2
H56E H 0.055373 1.253701 0.260483 0.075 Uiso 0.37(2) 1 calc GR . P A 2
H56F H 0.082947 1.265851 0.202487 0.075 Uiso 0.37(2) 1 calc GR . P A 2
C57 C -0.01573(16) 1.0216(3) -0.1058(2) 0.0243(9) Uani 1 1 d . . . . .
C58 C -0.01311(17) 1.1396(3) -0.0833(2) 0.0288(9) Uani 1 1 d D . . . .
H58A H 0.022217 1.158863 -0.050690 0.043 Uiso 1 1 calc GR . . . .
H58B H -0.034236 1.151732 -0.054410 0.043 Uiso 1 1 calc GR . . . .
H58C H -0.025632 1.183574 -0.130283 0.043 Uiso 1 1 calc GR . . . .
C59 C -0.07080(19) 0.9921(4) -0.1597(3) 0.0428(13) Uani 1 1 d D . . . .
H59A H -0.092138 0.994903 -0.130406 0.064 Uiso 1 1 calc GR . . . .
H59B H -0.071579 0.919852 -0.179945 0.064 Uiso 1 1 calc GR . . . .
H59C H -0.083742 1.042807 -0.202899 0.064 Uiso 1 1 calc GR . . . .
C60 C 0.0188(2) 1.0014(4) -0.1482(3) 0.0415(13) Uani 1 1 d D . . . .
H60A H 0.053218 1.027200 -0.116268 0.062 Uiso 1 1 calc GR . . . .
H60B H 0.005398 1.039276 -0.197910 0.062 Uiso 1 1 calc GR . . . .
H60C H 0.020032 0.924686 -0.157425 0.062 Uiso 1 1 calc GR . . . .
P1 P 0.98414(5) 0.57190(12) 0.82633(8) 0.0422(3) Uani 1 1 d . . . . .
F11 F 0.99446(14) 0.4494(3) 0.8489(2) 0.0623(9) Uani 1 1 d D U . . .
F12 F 1.00829(12) 0.5561(3) 0.76427(18) 0.0559(9) Uani 1 1 d D U . . .
F13 F 0.97483(17) 0.6954(3) 0.8031(2) 0.0720(13) Uani 1 1 d D U . . .
F14 F 0.96027(12) 0.5892(3) 0.8888(2) 0.0587(9) Uani 1 1 d D U . . .
F15 F 1.03870(11) 0.6011(3) 0.89130(17) 0.0491(8) Uani 1 1 d D U . . .
F16 F 0.92937(13) 0.5440(4) 0.7614(2) 0.0883(15) Uani 1 1 d D U . . .
P2 P 0.16907(6) 0.86578(13) 0.56402(9) 0.0460(3) Uani 1 1 d . . . . .
F21 F 0.1665(4) 0.9215(6) 0.6379(4) 0.096(2) Uani 0.691(7) 1 d D U P B 1
F22 F 0.1116(3) 0.8549(7) 0.5256(7) 0.120(3) Uani 0.691(7) 1 d D U P B 1
F23 F 0.1731(4) 0.8133(7) 0.4924(5) 0.084(3) Uani 0.691(7) 1 d D U P B 1
F24 F 0.2307(2) 0.8738(6) 0.6083(4) 0.082(2) Uani 0.691(7) 1 d D U P B 1
F25 F 0.1743(5) 0.7527(8) 0.6054(6) 0.076(3) Uani 0.691(7) 1 d D U P B 1
F26 F 0.1729(4) 0.9797(6) 0.5290(4) 0.082(3) Uani 0.691(7) 1 d D U P B 1
F21A F 0.2094(8) 0.8945(17) 0.6336(11) 0.122(5) Uani 0.309(7) 1 d D U P B 2
F22A F 0.1262(7) 0.8582(14) 0.5951(11) 0.094(4) Uani 0.309(7) 1 d D U P B 2
F23A F 0.1173(6) 0.8206(13) 0.4818(9) 0.089(4) Uani 0.309(7) 1 d D U P B 2
F24A F 0.1937(6) 0.8323(18) 0.5032(12) 0.071(4) Uani 0.309(7) 1 d D U P B 2
F25A F 0.1773(10) 0.7370(17) 0.5847(13) 0.065(5) Uani 0.309(7) 1 d D U P B 2
F26A F 0.1468(8) 0.9756(16) 0.5227(13) 0.089(5) Uani 0.309(7) 1 d D U P B 2
O100 O 0.83835(13) 0.8557(3) 0.9207(2) 0.0419(8) Uani 1 1 d D . . . .
H100 H 0.843731 0.921120 0.930186 0.063 Uiso 1 1 calc GR . . . .
C100 C 0.8777(2) 0.7971(5) 0.9754(4) 0.0573(16) Uani 1 1 d D . . . .
H10A H 0.907558 0.843130 1.000150 0.086 Uiso 1 1 calc GR . . . .
H10B H 0.886511 0.737300 0.949738 0.086 Uiso 1 1 calc GR . . . .
H10C H 0.866890 0.769656 1.014859 0.086 Uiso 1 1 calc GR . . . .
C200 C 0.2736(3) 0.9064(8) 0.4422(5) 0.095(2) Uani 1 1 d D U . . .
H20A H 0.301030 0.927672 0.427032 0.142 Uiso 0.650(14) 1 calc GR . P C 1
H20B H 0.244699 0.955087 0.418516 0.142 Uiso 0.650(14) 1 calc GR . P C 1
H20C H 0.262821 0.833458 0.424336 0.142 Uiso 0.650(14) 1 calc GR . P C 1
H20D H 0.296117 0.931747 0.418373 0.142 Uiso 0.350(14) 1 calc GR . P C 2
H20E H 0.239585 0.893250 0.401598 0.142 Uiso 0.350(14) 1 calc GR . P C 2
H20F H 0.287216 0.840071 0.470536 0.142 Uiso 0.350(14) 1 calc GR . P C 2
O200 O 0.2912(3) 0.9108(10) 0.5234(5) 0.082(3) Uani 0.650(14) 1 d D U P C 1
H200 H 0.266328 0.906756 0.535815 0.123 Uiso 0.650(14) 1 calc GR . P C 1
O201 O 0.2707(7) 0.9795(17) 0.4907(11) 0.084(4) Uani 0.350(14) 1 d D U P C 2
H201 H 0.246466 1.021071 0.466930 0.126 Uiso 0.350(14) 1 calc GR . P C 2

loop_
_atom_site_aniso_label
_atom_site_aniso_U_11
_atom_site_aniso_U_22
_atom_site_aniso_U_33
_atom_site_aniso_U_23
_atom_site_aniso_U_13
_atom_site_aniso_U_12
Ru1 0.02113(13) 0.01635(13) 0.01568(13) -0.00032(16) 0.00686(10) -0.00097(16)
N1 0.026(2) 0.0149(17) 0.0196(19) 0.0013(15) 0.0094(16) 0.0015(15)
N2 0.039(2) 0.032(2) 0.032(2) -0.0064(17) 0.0079(18) -0.0069(17)
N3 0.049(2) 0.027(2) 0.030(2) 0.0029(17) 0.0078(18) -0.0044(18)
N4 0.025(2) 0.019(2) 0.0197(19) 0.0001(14) 0.0097(16) -0.0011(15)
N5 0.0243(18) 0.0159(16) 0.0214(18) 0.0008(14) 0.0084(14) -0.0014(14)
N6 0.0233(18) 0.0224(18) 0.0192(18) -0.0020(15) 0.0095(15) -0.0039(14)
N7 0.0217(17) 0.0202(19) 0.0166(16) -0.0012(13) 0.0060(13) -0.0016(13)
N10 0.0247(18) 0.0164(16) 0.0199(17) 0.0037(14) 0.0089(14) 0.0005(14)
C1 0.024(2) 0.0176(19) 0.0162(19) 0.0022(15) 0.0061(16) 0.0006(15)
C2 0.035(3) 0.022(2) 0.022(2) -0.0052(18) 0.009(2) -0.0016(19)
C3 0.030(2) 0.032(3) 0.031(2) -0.0042(19) 0.016(2) 0.0052(19)
C4 0.023(2) 0.031(2) 0.025(2) 0.0001(18) 0.0079(17) 0.0017(18)
C5 0.023(2) 0.030(2) 0.023(2) -0.0033(17) 0.0078(17) -0.0061(17)
C6 0.032(2) 0.018(2) 0.025(2) -0.0033(16) 0.0106(18) -0.0066(17)
C7 0.042(3) 0.019(2) 0.031(2) -0.0060(18) 0.018(2) -0.0024(18)
C8 0.038(3) 0.025(2) 0.034(2) -0.0055(18) 0.021(2) 0.0029(18)
C9 0.028(2) 0.025(2) 0.029(2) -0.0003(17) 0.0151(18) 0.0013(17)
C10 0.024(2) 0.0173(19) 0.0165(19) 0.0029(15) 0.0095(16) 0.0003(15)
C11 0.025(2) 0.022(2) 0.021(2) 0.0030(16) 0.0111(17) 0.0021(16)
C12 0.033(2) 0.0160(19) 0.021(2) 0.0006(15) 0.0128(17) -0.0030(16)
C13 0.040(3) 0.024(2) 0.028(2) -0.0032(18) 0.006(2) 0.0027(19)
C14 0.037(3) 0.032(3) 0.024(2) -0.0010(18) 0.0053(19) 0.0043(19)
C15 0.059(3) 0.035(3) 0.022(2) 0.000(2) 0.003(2) 0.001(2)
C16 0.049(3) 0.046(3) 0.026(2) -0.007(2) -0.002(2) 0.005(2)
C17 0.041(3) 0.042(3) 0.031(3) -0.011(2) 0.005(2) -0.004(2)
C18 0.030(2) 0.030(2) 0.026(2) -0.0009(18) 0.0089(18) 0.0017(18)
C19 0.032(2) 0.032(2) 0.023(2) 0.0001(18) 0.0107(18) -0.0035(18)
C20 0.059(3) 0.033(3) 0.033(3) 0.011(2) 0.012(2) -0.005(2)
C21 0.062(3) 0.041(3) 0.027(3) 0.007(2) 0.006(2) -0.010(2)
C22 0.043(3) 0.032(3) 0.030(2) -0.0028(19) 0.012(2) -0.007(2)
C23 0.028(2) 0.030(2) 0.029(2) -0.0035(18) 0.0126(19) -0.0034(17)
C24 0.033(2) 0.025(2) 0.029(2) -0.0071(18) 0.0154(19) -0.0055(18)
C25 0.030(2) 0.028(2) 0.025(2) 0.0081(18) 0.0116(19) -0.0003(18)
C26 0.034(2) 0.031(2) 0.029(2) 0.0082(19) 0.0188(19) 0.0009(18)
C27 0.031(2) 0.026(2) 0.033(2) 0.0011(19) 0.018(2) 0.0017(18)
C28 0.025(2) 0.025(2) 0.025(2) 0.0029(17) 0.0103(17) 0.0002(17)
C29 0.028(2) 0.017(2) 0.022(2) 0.0015(15) 0.0097(17) -0.0008(15)
C30 0.025(2) 0.0184(19) 0.022(2) 0.0001(15) 0.0124(17) -0.0009(15)
C31 0.022(2) 0.027(2) 0.023(2) 0.0026(16) 0.0071(17) -0.0021(16)
C32 0.029(2) 0.021(2) 0.019(2) 0.0020(16) 0.0083(17) -0.0010(16)
C33 0.035(2) 0.027(2) 0.022(2) 0.0044(17) 0.0148(19) -0.0048(18)
C34 0.023(2) 0.025(2) 0.026(2) 0.0011(17) 0.0117(17) -0.0035(16)
C35 0.030(2) 0.033(3) 0.035(3) 0.0046(19) 0.015(2) -0.0035(18)
C36 0.038(3) 0.064(4) 0.054(3) 0.018(3) 0.024(3) -0.008(3)
C37 0.046(3) 0.060(4) 0.055(4) -0.017(3) 0.025(3) -0.022(3)
C38 0.033(3) 0.053(3) 0.051(3) 0.015(3) 0.021(2) 0.007(2)
C39 0.028(2) 0.030(2) 0.020(2) 0.0048(17) 0.0093(17) 0.0000(17)
C40 0.039(3) 0.045(3) 0.023(2) 0.003(2) 0.008(2) -0.003(2)
C41 0.042(3) 0.044(3) 0.021(2) 0.012(2) 0.012(2) 0.004(2)
C42 0.042(3) 0.044(3) 0.021(2) 0.005(2) 0.005(2) 0.011(2)
C43 0.028(2) 0.028(2) 0.017(2) -0.0009(17) 0.0082(18) -0.0026(17)
C44 0.031(3) 0.032(3) 0.015(2) -0.008(2) 0.005(2) -0.007(2)
C45 0.035(2) 0.024(2) 0.024(2) -0.0068(17) 0.0125(19) -0.0079(18)
C46 0.033(2) 0.023(2) 0.020(2) -0.0014(15) 0.008(2) -0.0028(17)
C47 0.0218(19) 0.0206(17) 0.0161(17) 0.003(2) 0.0064(15) -0.001(2)
C48 0.021(2) 0.017(2) 0.017(2) -0.0061(17) 0.0080(17) -0.0018(16)
C49 0.023(2) 0.018(2) 0.024(2) -0.0024(18) 0.010(2) -0.0028(18)
C50 0.0195(19) 0.021(2) 0.0179(19) 0.0000(15) 0.0080(16) -0.0002(15)
C51 0.030(2) 0.023(2) 0.016(2) -0.0017(16) 0.0047(17) -0.0003(17)
C52 0.032(2) 0.018(2) 0.023(2) -0.0056(16) 0.0088(17) -0.0014(16)
C53 0.065(3) 0.028(3) 0.027(2) -0.0113(19) 0.012(2) -0.018(2)
C54 0.050(5) 0.042(5) 0.050(5) -0.014(4) 0.017(4) -0.019(4)
C55 0.052(6) 0.029(5) 0.034(5) -0.011(4) 0.011(5) -0.004(5)
C56 0.064(5) 0.025(3) 0.044(4) -0.011(3) 0.012(4) -0.012(4)
C54A 0.056(6) 0.038(5) 0.045(5) -0.011(4) 0.016(4) -0.015(5)
C55A 0.045(7) 0.027(6) 0.027(6) -0.014(5) 0.013(6) 0.000(6)
C56A 0.062(7) 0.030(5) 0.047(6) -0.011(5) 0.010(5) -0.004(6)
C57 0.029(2) 0.022(2) 0.018(2) 0.0006(16) 0.0056(17) 0.0010(16)
C58 0.039(2) 0.021(2) 0.024(2) 0.0019(17) 0.0111(19) 0.0027(18)
C59 0.044(3) 0.030(3) 0.031(3) 0.001(2) -0.009(2) -0.003(2)
C60 0.069(4) 0.030(3) 0.037(3) 0.004(2) 0.033(3) 0.001(2)
P1 0.0358(7) 0.0461(8) 0.0340(7) -0.0184(6) 0.0035(6) 0.0136(6)
F11 0.070(2) 0.0403(18) 0.082(3) -0.0169(16) 0.0357(19) 0.0011(16)
F12 0.064(2) 0.059(2) 0.0415(17) -0.0162(15) 0.0186(15) 0.0171(16)
F13 0.111(3) 0.055(2) 0.0397(19) -0.0064(15) 0.0198(19) 0.042(2)
F14 0.0470(18) 0.073(2) 0.056(2) -0.0307(17) 0.0205(15) 0.0030(16)
F15 0.0424(17) 0.0563(19) 0.0371(16) -0.0107(14) 0.0045(13) -0.0012(14)
F16 0.0428(19) 0.124(3) 0.072(2) -0.066(2) -0.0036(17) 0.020(2)
P2 0.0513(8) 0.0483(8) 0.0404(8) 0.0070(7) 0.0207(7) 0.0063(7)
F21 0.149(6) 0.095(4) 0.078(4) -0.010(3) 0.080(4) 0.016(4)
F22 0.060(4) 0.116(5) 0.146(6) -0.015(5) 0.003(4) 0.016(3)
F23 0.117(6) 0.072(4) 0.047(3) -0.020(3) 0.017(4) 0.009(4)
F24 0.053(3) 0.103(5) 0.073(4) 0.006(3) 0.010(3) -0.021(3)
F25 0.087(4) 0.060(4) 0.084(6) 0.018(4) 0.036(4) -0.001(4)
F26 0.150(7) 0.042(3) 0.042(3) 0.006(2) 0.026(5) -0.006(4)
F21A 0.111(9) 0.111(8) 0.094(8) 0.003(7) -0.008(7) -0.018(8)
F22A 0.095(6) 0.113(7) 0.097(7) 0.011(6) 0.063(5) 0.027(6)
F23A 0.085(7) 0.095(7) 0.060(7) -0.015(6) 0.002(6) 0.002(6)
F24A 0.066(7) 0.091(8) 0.070(7) -0.004(6) 0.041(6) -0.007(6)
F25A 0.072(6) 0.061(7) 0.067(8) 0.013(6) 0.033(6) 0.027(6)
F26A 0.107(9) 0.060(7) 0.082(7) 0.018(6) 0.021(7) -0.002(7)
O100 0.046(2) 0.0335(18) 0.0400(19) -0.0033(15) 0.0110(16) -0.0024(15)
C100 0.046(3) 0.046(3) 0.063(4) 0.002(3) 0.004(3) -0.002(3)
C200 0.065(5) 0.144(7) 0.079(5) -0.028(5) 0.034(4) -0.005(4)
O200 0.044(5) 0.130(8) 0.075(5) -0.028(5) 0.027(4) -0.020(4)
O201 0.060(8) 0.113(10) 0.084(9) -0.036(7) 0.034(6) -0.013(7)

loop_
_atom_type_symbol
_atom_type_description
_atom_type_scat_dispersion_real
_atom_type_scat_dispersion_imag
_atom_type_scat_source
C C 0.0033 0.0016 'International Tables Vol C Tables 4.2.6.8 and 6.1.1.4'
H H 0.0000 0.0000 'International Tables Vol C Tables 4.2.6.8 and 6.1.1.4'
N N 0.0061 0.0033 'International Tables Vol C Tables 4.2.6.8 and 6.1.1.4'
F F 0.0171 0.0103 'International Tables Vol C Tables 4.2.6.8 and 6.1.1.4'
P P 0.1023 0.0942 'International Tables Vol C Tables 4.2.6.8 and 6.1.1.4'
Ru Ru -1.2594 0.8363 'International Tables Vol C Tables 4.2.6.8 and 6.1.1.4'
O O 0.0106 0.0060 'International Tables Vol C Tables 4.2.6.8 and 6.1.1.4'

loop_
_geom_angle_atom_site_label_1
_geom_angle_atom_site_label_2
_geom_angle_atom_site_label_3
_geom_angle
_geom_angle_site_symmetry_1
_geom_angle_site_symmetry_3
_geom_angle_publ_flag
N4 Ru1 N1 177.17(17) . . ?
N4 Ru1 N5 78.39(14) . . ?
N4 Ru1 N6 85.75(14) . . ?
N4 Ru1 N7 94.70(14) . . ?
N4 Ru1 N10 97.68(14) . . ?
N5 Ru1 N1 100.96(14) . . ?
N5 Ru1 N6 94.83(13) . . ?
N5 Ru1 N10 91.72(13) . . ?
N6 Ru1 N1 97.06(14) . . ?
N7 Ru1 N1 86.24(14) . . ?
N7 Ru1 N5 170.81(13) . . ?
N7 Ru1 N6 78.49(13) . . ?
N7 Ru1 N10 95.22(13) . . ?
N10 Ru1 N1 79.56(14) . . ?
N10 Ru1 N6 173.11(14) . . ?
C1 N1 Ru1 113.0(3) . . ?
C2 N1 Ru1 129.6(3) . . ?
C2 N1 C1 116.9(4) . . ?
C17 N2 C18 117.5(4) . . ?
C20 N3 C19 117.4(4) . . ?
C25 N4 Ru1 125.1(3) . . ?
C25 N4 C29 117.9(4) . . ?
C29 N4 Ru1 116.4(3) . . ?
C30 N5 Ru1 115.7(3) . . ?
C34 N5 Ru1 125.5(3) . . ?
C34 N5 C30 118.6(3) . . ?
C43 N6 Ru1 125.9(3) . . ?
C43 N6 C47 117.6(4) . . ?
C47 N6 Ru1 116.0(3) . . ?
C48 N7 Ru1 116.3(3) . . ?
C52 N7 Ru1 125.8(3) . . ?
C52 N7 C48 117.8(3) . . ?
C9 N10 Ru1 129.1(3) . . ?
C9 N10 C10 117.7(3) . . ?
C10 N10 Ru1 113.0(3) . . ?
N1 C1 C10 116.1(4) . . ?
N1 C1 C11 123.0(4) . . ?
C11 C1 C10 120.9(4) . . ?
N1 C2 H2 118.2 . . ?
N1 C2 C3 123.7(4) . . ?
C3 C2 H2 118.2 . . ?
C2 C3 H3 120.0 . . ?
C4 C3 C2 119.9(4) . . ?
C4 C3 H3 120.0 . . ?
C3 C4 H4 120.7 . . ?
C3 C4 C11 118.6(4) . . ?
C11 C4 H4 120.7 . . ?
C6 C5 H5 119.2 . . ?
C6 C5 C11 121.6(4) . . ?
C11 C5 H5 119.2 . . ?
C5 C6 C12 120.9(4) . . ?
C5 C6 C24 119.1(4) . . ?
C12 C6 C24 120.1(4) . . ?
C8 C7 H7 120.3 . . ?
C8 C7 C12 119.4(4) . . ?
C12 C7 H7 120.3 . . ?
C7 C8 H8 120.1 . . ?
C7 C8 C9 119.7(4) . . ?
C9 C8 H8 120.1 . . ?
N10 C9 C8 122.9(4) . . ?
N10 C9 H9 118.5 . . ?
C8 C9 H9 118.5 . . ?
N10 C10 C1 116.8(3) . . ?
N10 C10 C12 123.3(4) . . ?
C12 C10 C1 119.9(4) . . ?
C1 C11 C4 117.9(4) . . ?
C1 C11 C5 118.3(4) . . ?
C4 C11 C5 123.8(4) . . ?
C7 C12 C6 124.6(4) . . ?
C7 C12 C10 116.9(4) . . ?
C10 C12 C6 118.5(4) . . ?
C14 C13 H13 119.6 . . ?
C24 C13 H13 119.6 . . ?
C24 C13 C14 120.8(4) . . ?
C15 C14 C13 122.2(4) . . ?
C18 C14 C13 119.9(4) . . ?
C18 C14 C15 117.9(4) . . ?
C14 C15 H15 120.3 . . ?
C16 C15 C14 119.5(5) . . ?
C16 C15 H15 120.3 . . ?
C15 C16 H16 120.7 . . ?
C15 C16 C17 118.6(4) . . ?
C17 C16 H16 120.7 . . ?
N2 C17 C16 123.6(5) . . ?
N2 C17 H17 118.2 . . ?
C16 C17 H17 118.2 . . ?
N2 C18 C14 122.8(4) . . ?
N2 C18 C19 116.8(4) . . ?
C14 C18 C19 120.3(4) . . ?
N3 C19 C18 118.9(4) . . ?
N3 C19 C23 122.7(4) . . ?
C23 C19 C18 118.4(4) . . ?
N3 C20 H20 118.2 . . ?
N3 C20 C21 123.6(4) . . ?
C21 C20 H20 118.2 . . ?
C20 C21 H21 120.3 . . ?
C22 C21 C20 119.5(5) . . ?
C22 C21 H21 120.3 . . ?
C21 C22 H22 120.4 . . ?
C21 C22 C23 119.2(4) . . ?
C23 C22 H22 120.4 . . ?
C19 C23 C24 119.8(4) . . ?
C22 C23 C19 117.6(4) . . ?
C22 C23 C24 122.5(4) . . ?
C13 C24 C6 121.2(4) . . ?
C13 C24 C23 120.6(4) . . ?
C23 C24 C6 118.2(4) . . ?
N4 C25 H25 118.3 . . ?
N4 C25 C26 123.4(4) . . ?
C26 C25 H25 118.3 . . ?
C25 C26 H26 120.0 . . ?
C25 C26 C27 120.1(4) . . ?
C27 C26 H26 120.0 . . ?
C26 C27 C28 116.7(4) . . ?
C26 C27 C35 122.6(4) . . ?
C28 C27 C35 120.5(4) . . ?
C27 C28 H28 119.7 . . ?
C29 C28 C27 120.6(4) . . ?
C29 C28 H28 119.7 . . ?
N4 C29 C28 121.3(4) . . ?
N4 C29 C30 114.0(4) . . ?
C28 C29 C30 124.6(4) . . ?
N5 C30 C29 114.7(3) . . ?
N5 C30 C31 120.9(4) . . ?
C31 C30 C29 124.3(4) . . ?
C30 C31 H31 119.6 . . ?
C30 C31 C32 120.8(4) . . ?
C32 C31 H31 119.6 . . ?
C31 C32 C39 120.5(4) . . ?
C33 C32 C31 116.9(4) . . ?
C33 C32 C39 122.6(4) . . ?
C32 C33 H33 119.9 . . ?
C32 C33 C34 120.3(4) . . ?
C34 C33 H33 119.9 . . ?
N5 C34 C33 122.5(4) . . ?
N5 C34 H34 118.8 . . ?
C33 C34 H34 118.8 . . ?
C27 C35 C36 112.3(4) . . ?
C27 C35 C37 107.2(4) . . ?
C37 C35 C36 109.1(4) . . ?
C38 C35 C27 110.3(4) . . ?
C38 C35 C36 108.2(4) . . ?
C38 C35 C37 109.8(4) . . ?
C35 C36 H36A 109.5 . . ?
C35 C36 H36B 109.5 . . ?
C35 C36 H36C 109.5 . . ?
H36A C36 H36B 109.5 . . ?
H36A C36 H36C 109.5 . . ?
H36B C36 H36C 109.5 . . ?
C35 C37 H37A 109.5 . . ?
C35 C37 H37B 109.5 . . ?
C35 C37 H37C 109.5 . . ?
H37A C37 H37B 109.5 . . ?
H37A C37 H37C 109.5 . . ?
H37B C37 H37C 109.5 . . ?
C35 C38 H38A 109.5 . . ?
C35 C38 H38B 109.5 . . ?
C35 C38 H38C 109.5 . . ?
H38A C38 H38B 109.5 . . ?
H38A C38 H38C 109.5 . . ?
H38B C38 H38C 109.5 . . ?
C40 C39 C32 109.6(3) . . ?
C40 C39 C41 108.0(4) . . ?
C40 C39 C42 109.4(4) . . ?
C41 C39 C32 111.6(3) . . ?
C41 C39 C42 109.9(4) . . ?
C42 C39 C32 108.4(3) . . ?
C39 C40 H40A 109.5 . . ?
C39 C40 H40B 109.5 . . ?
C39 C40 H40C 109.5 . . ?
H40A C40 H40B 109.5 . . ?
H40A C40 H40C 109.5 . . ?
H40B C40 H40C 109.5 . . ?
C39 C41 H41A 109.5 . . ?
C39 C41 H41B 109.5 . . ?
C39 C41 H41C 109.5 . . ?
H41A C41 H41B 109.5 . . ?
H41A C41 H41C 109.5 . . ?
H41B C41 H41C 109.5 . . ?
C39 C42 H42A 109.5 . . ?
C39 C42 H42B 109.5 . . ?
C39 C42 H42C 109.5 . . ?
H42A C42 H42B 109.5 . . ?
H42A C42 H42C 109.5 . . ?
H42B C42 H42C 109.5 . . ?
N6 C43 H43 118.7 . . ?
N6 C43 C44 122.6(4) . . ?
C44 C43 H43 118.7 . . ?
C43 C44 H44 119.8 . . ?
C43 C44 C45 120.5(4) . . ?
C45 C44 H44 119.8 . . ?
C44 C45 C53 120.7(4) . . ?
C46 C45 C44 116.3(4) . . ?
C46 C45 C53 122.9(4) . . ?
C45 C46 H46 119.5 . . ?
C47 C46 C45 121.0(4) . . ?
C47 C46 H46 119.5 . . ?
N6 C47 C46 122.0(4) . . ?
N6 C47 C48 114.1(3) . . ?
C46 C47 C48 123.8(4) . . ?
N7 C48 C47 114.9(3) . . ?
N7 C48 C49 121.8(4) . . ?
C49 C48 C47 123.1(3) . . ?
C48 C49 H49 119.8 . . ?
C48 C49 C50 120.3(4) . . ?
C50 C49 H49 119.8 . . ?
C49 C50 C51 116.8(4) . . ?
C49 C50 C57 123.5(4) . . ?
C51 C50 C57 119.5(3) . . ?
C50 C51 H51 120.0 . . ?
C52 C51 C50 119.9(4) . . ?
C52 C51 H51 120.0 . . ?
N7 C52 C51 123.2(4) . . ?
N7 C52 H52 118.4 . . ?
C51 C52 H52 118.4 . . ?
C45 C53 C54 102.9(5) . . ?
C45 C53 C55A 109.6(13) . . ?
C45 C53 C56A 107.7(8) . . ?
C55 C53 C45 111.7(9) . . ?
C55 C53 C54 110.0(8) . . ?
C56 C53 C45 113.3(5) . . ?
C56 C53 C54 106.0(7) . . ?
C56 C53 C55 112.2(9) . . ?
C54A C53 C45 112.0(9) . . ?
C54A C53 C55A 112.2(13) . . ?
C54A C53 C56A 110.8(11) . . ?
C55A C53 C56A 104.2(13) . . ?
C53 C54 H54A 109.5 . . ?
C53 C54 H54B 109.5 . . ?
C53 C54 H54C 109.5 . . ?
H54A C54 H54B 109.5 . . ?
H54A C54 H54C 109.5 . . ?
H54B C54 H54C 109.5 . . ?
C53 C55 H55A 109.5 . . ?
C53 C55 H55B 109.5 . . ?
C53 C55 H55C 109.5 . . ?
H55A C55 H55B 109.5 . . ?
H55A C55 H55C 109.5 . . ?
H55B C55 H55C 109.5 . . ?
C53 C56 H56A 109.5 . . ?
C53 C56 H56B 109.5 . . ?
C53 C56 H56C 109.5 . . ?
H56A C56 H56B 109.5 . . ?
H56A C56 H56C 109.5 . . ?
H56B C56 H56C 109.5 . . ?
C53 C54A H54D 109.5 . . ?
C53 C54A H54E 109.5 . . ?
C53 C54A H54F 109.5 . . ?
H54D C54A H54E 109.5 . . ?
H54D C54A H54F 109.5 . . ?
H54E C54A H54F 109.5 . . ?
C53 C55A H55D 109.5 . . ?
C53 C55A H55E 109.5 . . ?
C53 C55A H55F 109.5 . . ?
H55D C55A H55E 109.5 . . ?
H55D C55A H55F 109.5 . . ?
H55E C55A H55F 109.5 . . ?
C53 C56A H56D 109.5 . . ?
C53 C56A H56E 109.5 . . ?
C53 C56A H56F 109.5 . . ?
H56D C56A H56E 109.5 . . ?
H56D C56A H56F 109.5 . . ?
H56E C56A H56F 109.5 . . ?
C50 C57 C58 112.1(3) . . ?
C50 C57 C59 109.2(4) . . ?
C50 C57 C60 106.9(4) . . ?
C58 C57 C59 109.6(4) . . ?
C60 C57 C58 109.7(4) . . ?
C60 C57 C59 109.2(4) . . ?
C57 C58 H58A 109.5 . . ?
C57 C58 H58B 109.5 . . ?
C57 C58 H58C 109.5 . . ?
H58A C58 H58B 109.5 . . ?
H58A C58 H58C 109.5 . . ?
H58B C58 H58C 109.5 . . ?
C57 C59 H59A 109.5 . . ?
C57 C59 H59B 109.5 . . ?
C57 C59 H59C 109.5 . . ?
H59A C59 H59B 109.5 . . ?
H59A C59 H59C 109.5 . . ?
H59B C59 H59C 109.5 . . ?
C57 C60 H60A 109.5 . . ?
C57 C60 H60B 109.5 . . ?
C57 C60 H60C 109.5 . . ?
H60A C60 H60B 109.5 . . ?
H60A C60 H60C 109.5 . . ?
H60B C60 H60C 109.5 . . ?
F11 P1 F12 89.30(19) . . ?
F11 P1 F13 178.7(2) . . ?
F11 P1 F14 91.3(2) . . ?
F11 P1 F15 89.86(19) . . ?
F11 P1 F16 90.7(2) . . ?
F12 P1 F13 89.6(2) . . ?
F12 P1 F14 179.3(2) . . ?
F13 P1 F14 89.8(2) . . ?
F15 P1 F12 90.31(18) . . ?
F15 P1 F13 89.5(2) . . ?
F15 P1 F14 89.23(17) . . ?
F15 P1 F16 179.4(2) . . ?
F16 P1 F12 90.0(2) . . ?
F16 P1 F13 90.0(2) . . ?
F16 P1 F14 90.5(2) . . ?
F21 P2 F24 87.4(4) . . ?
F21 P2 F25 89.4(5) . . ?
F21 P2 F26 90.4(4) . . ?
F22 P2 F21 91.5(5) . . ?
F22 P2 F23 90.0(5) . . ?
F22 P2 F24 177.4(5) . . ?
F22 P2 F25 91.1(6) . . ?
F22 P2 F26 97.4(5) . . ?
F23 P2 F21 178.3(5) . . ?
F23 P2 F24 91.2(4) . . ?
F23 P2 F25 91.4(5) . . ?
F23 P2 F26 88.7(5) . . ?
F25 P2 F24 86.5(5) . . ?
F25 P2 F26 171.5(6) . . ?
F26 P2 F24 85.0(4) . . ?
F21A P2 F22A 98.2(13) . . ?
F21A P2 F23A 174.7(11) . . ?
F21A P2 F24A 107.1(13) . . ?
F21A P2 F25A 92.6(12) . . ?
F21A P2 F26A 104.7(11) . . ?
F22A P2 F23A 78.3(9) . . ?
F22A P2 F24A 151.7(10) . . ?
F22A P2 F25A 84.9(10) . . ?
F22A P2 F26A 90.8(10) . . ?
F24A P2 F23A 75.5(8) . . ?
F24A P2 F25A 81.6(10) . . ?
F25A P2 F23A 83.2(10) . . ?
F26A P2 F23A 79.4(9) . . ?
F26A P2 F24A 94.7(11) . . ?
F26A P2 F25A 162.6(12) . . ?
C100 O100 H100 109.5 . . ?
O100 C100 H10A 109.5 . . ?
O100 C100 H10B 109.5 . . ?
O100 C100 H10C 109.5 . . ?
H10A C100 H10B 109.5 . . ?
H10A C100 H10C 109.5 . . ?
H10B C100 H10C 109.5 . . ?
H20A C200 H20B 109.5 . . ?
H20A C200 H20C 109.5 . . ?
H20B C200 H20C 109.5 . . ?
H20D C200 H20E 109.5 . . ?
H20D C200 H20F 109.5 . . ?
H20E C200 H20F 109.5 . . ?
O200 C200 H20A 109.5 . . ?
O200 C200 H20B 109.5 . . ?
O200 C200 H20C 109.5 . . ?
O201 C200 H20D 109.5 . . ?
O201 C200 H20E 109.5 . . ?
O201 C200 H20F 109.5 . . ?
C200 O200 H200 109.5 . . ?
C200 O201 H201 109.5 . . ?

loop_
_geom_bond_atom_site_label_1
_geom_bond_atom_site_label_2
_geom_bond_distance
_geom_bond_site_symmetry_2
_geom_bond_publ_flag
Ru1 N1 2.070(4) . ?
Ru1 N4 2.056(4) . ?
Ru1 N5 2.065(3) . ?
Ru1 N6 2.070(3) . ?
Ru1 N7 2.058(3) . ?
Ru1 N10 2.067(3) . ?
N1 C1 1.372(5) . ?
N1 C2 1.332(6) . ?
N2 C17 1.317(6) . ?
N2 C18 1.378(6) . ?
N3 C19 1.352(6) . ?
N3 C20 1.337(6) . ?
N4 C25 1.350(6) . ?
N4 C29 1.358(5) . ?
N5 C30 1.363(5) . ?
N5 C34 1.341(5) . ?
N6 C43 1.346(5) . ?
N6 C47 1.359(5) . ?
N7 C48 1.353(5) . ?
N7 C52 1.344(5) . ?
N10 C9 1.327(5) . ?
N10 C10 1.368(5) . ?
C1 C10 1.426(5) . ?
C1 C11 1.405(6) . ?
C2 H2 0.9500 . ?
C2 C3 1.389(6) . ?
C3 H3 0.9500 . ?
C3 C4 1.371(6) . ?
C4 H4 0.9500 . ?
C4 C11 1.408(6) . ?
C5 H5 0.9500 . ?
C5 C6 1.360(6) . ?
C5 C11 1.435(6) . ?
C6 C12 1.446(6) . ?
C6 C24 1.499(6) . ?
C7 H7 0.9500 . ?
C7 C8 1.380(6) . ?
C7 C12 1.404(6) . ?
C8 H8 0.9500 . ?
C8 C9 1.397(6) . ?
C9 H9 0.9500 . ?
C10 C12 1.415(5) . ?
C13 H13 0.9500 . ?
C13 C14 1.443(6) . ?
C13 C24 1.364(6) . ?
C14 C15 1.404(6) . ?
C14 C18 1.391(6) . ?
C15 H15 0.9500 . ?
C15 C16 1.374(7) . ?
C16 H16 0.9500 . ?
C16 C17 1.408(7) . ?
C17 H17 0.9500 . ?
C18 C19 1.456(6) . ?
C19 C23 1.426(6) . ?
C20 H20 0.9500 . ?
C20 C21 1.388(7) . ?
C21 H21 0.9500 . ?
C21 C22 1.374(7) . ?
C22 H22 0.9500 . ?
C22 C23 1.396(6) . ?
C23 C24 1.442(6) . ?
C25 H25 0.9500 . ?
C25 C26 1.370(6) . ?
C26 H26 0.9500 . ?
C26 C27 1.395(6) . ?
C27 C28 1.403(6) . ?
C27 C35 1.528(6) . ?
C28 H28 0.9500 . ?
C28 C29 1.392(6) . ?
C29 C30 1.479(5) . ?
C30 C31 1.387(6) . ?
C31 H31 0.9500 . ?
C31 C32 1.403(6) . ?
C32 C33 1.383(6) . ?
C32 C39 1.543(6) . ?
C33 H33 0.9500 . ?
C33 C34 1.387(6) . ?
C34 H34 0.9500 . ?
C35 C36 1.547(7) . ?
C35 C37 1.535(7) . ?
C35 C38 1.515(7) . ?
C36 H36A 0.9800 . ?
C36 H36B 0.9800 . ?
C36 H36C 0.9800 . ?
C37 H37A 0.9800 . ?
C37 H37B 0.9800 . ?
C37 H37C 0.9800 . ?
C38 H38A 0.9800 . ?
C38 H38B 0.9800 . ?
C38 H38C 0.9800 . ?
C39 C40 1.529(6) . ?
C39 C41 1.533(6) . ?
C39 C42 1.538(6) . ?
C40 H40A 0.9800 . ?
C40 H40B 0.9800 . ?
C40 H40C 0.9800 . ?
C41 H41A 0.9800 . ?
C41 H41B 0.9800 . ?
C41 H41C 0.9800 . ?
C42 H42A 0.9800 . ?
C42 H42B 0.9800 . ?
C42 H42C 0.9800 . ?
C43 H43 0.9500 . ?
C43 C44 1.388(6) . ?
C44 H44 0.9500 . ?
C44 C45 1.397(7) . ?
C45 C46 1.391(6) . ?
C45 C53 1.538(6) . ?
C46 H46 0.9500 . ?
C46 C47 1.385(5) . ?
C47 C48 1.486(6) . ?
C48 C49 1.387(6) . ?
C49 H49 0.9500 . ?
C49 C50 1.397(6) . ?
C50 C51 1.397(6) . ?
C50 C57 1.525(5) . ?
C51 H51 0.9500 . ?
C51 C52 1.372(6) . ?
C52 H52 0.9500 . ?
C53 C54 1.655(13) . ?
C53 C55 1.492(18) . ?
C53 C56 1.490(11) . ?
C53 C54A 1.40(2) . ?
C53 C55A 1.58(3) . ?
C53 C56A 1.64(2) . ?
C54 H54A 0.9800 . ?
C54 H54B 0.9800 . ?
C54 H54C 0.9800 . ?
C55 H55A 0.9800 . ?
C55 H55B 0.9800 . ?
C55 H55C 0.9800 . ?
C56 H56A 0.9800 . ?
C56 H56B 0.9800 . ?
C56 H56C 0.9800 . ?
C54A H54D 0.9800 . ?
C54A H54E 0.9800 . ?
C54A H54F 0.9800 . ?
C55A H55D 0.9800 . ?
C55A H55E 0.9800 . ?
C55A H55F 0.9800 . ?
C56A H56D 0.9800 . ?
C56A H56E 0.9800 . ?
C56A H56F 0.9800 . ?
C57 C58 1.532(6) . ?
C57 C59 1.539(6) . ?
C57 C60 1.531(6) . ?
C58 H58A 0.9800 . ?
C58 H58B 0.9800 . ?
C58 H58C 0.9800 . ?
C59 H59A 0.9800 . ?
C59 H59B 0.9800 . ?
C59 H59C 0.9800 . ?
C60 H60A 0.9800 . ?
C60 H60B 0.9800 . ?
C60 H60C 0.9800 . ?
P1 F11 1.589(4) . ?
P1 F12 1.600(3) . ?
P1 F13 1.602(4) . ?
P1 F14 1.604(4) . ?
P1 F15 1.591(3) . ?
P1 F16 1.592(4) . ?
P2 F21 1.589(6) . ?
P2 F22 1.518(7) . ?
P2 F23 1.550(8) . ?
P2 F24 1.626(6) . ?
P2 F25 1.595(10) . ?
P2 F26 1.596(7) . ?
P2 F21A 1.398(16) . ?
P2 F22A 1.572(13) . ?
P2 F23A 1.751(14) . ?
P2 F24A 1.631(18) . ?
P2 F25A 1.66(2) . ?
P2 F26A 1.583(19) . ?
O100 H100 0.8400 . ?
O100 C100 1.391(6) . ?
C100 H10A 0.9800 . ?
C100 H10B 0.9800 . ?
C100 H10C 0.9800 . ?
C200 H20A 0.9800 . ?
C200 H20B 0.9800 . ?
C200 H20C 0.9800 . ?
C200 H20D 0.9800 . ?
C200 H20E 0.9800 . ?
C200 H20F 0.9800 . ?
C200 O200 1.406(11) . ?
C200 O201 1.321(14) . ?
O200 H200 0.8400 . ?
O201 H201 0.8400 . ?

loop_
_geom_hbond_atom_site_label_D
_geom_hbond_atom_site_label_H
_geom_hbond_atom_site_label_A
_geom_hbond_distance_DH
_geom_hbond_distance_HA
_geom_hbond_distance_DA
_geom_hbond_angle_DHA
_geom_hbond_site_symmetry_A
_geom_hbond_publ_flag
O100 H100 N2 0.84 2.28 2.968(5) 138.8 1_666 yes
O100 H100 N3 0.84 2.31 3.052(5) 148.0 1_666 yes

loop_
_geom_torsion_atom_site_label_1
_geom_torsion_atom_site_label_2
_geom_torsion_atom_site_label_3
_geom_torsion_atom_site_label_4
_geom_torsion
_geom_torsion_site_symmetry_1
_geom_torsion_site_symmetry_2
_geom_torsion_site_symmetry_3
_geom_torsion_site_symmetry_4
_geom_torsion_publ_flag
Ru1 N1 C1 C10 11.0(4) . . . . ?
Ru1 N1 C1 C11 -170.8(3) . . . . ?
Ru1 N1 C2 C3 169.6(3) . . . . ?
Ru1 N4 C25 C26 168.8(3) . . . . ?
Ru1 N4 C29 C28 -170.0(3) . . . . ?
Ru1 N4 C29 C30 8.3(4) . . . . ?
Ru1 N5 C30 C29 -3.7(4) . . . . ?
Ru1 N5 C30 C31 174.5(3) . . . . ?
Ru1 N5 C34 C33 -173.5(3) . . . . ?
Ru1 N6 C43 C44 171.1(3) . . . . ?
Ru1 N6 C47 C46 -173.3(4) . . . . ?
Ru1 N6 C47 C48 4.9(5) . . . . ?
Ru1 N7 C48 C47 -0.2(5) . . . . ?
Ru1 N7 C48 C49 175.0(3) . . . . ?
Ru1 N7 C52 C51 -174.5(3) . . . . ?
Ru1 N10 C9 C8 -173.0(3) . . . . ?
Ru1 N10 C10 C1 -6.7(4) . . . . ?
Ru1 N10 C10 C12 173.0(3) . . . . ?
N1 C1 C10 N10 -2.9(5) . . . . ?
N1 C1 C10 C12 177.4(3) . . . . ?
N1 C1 C11 C4 -0.6(6) . . . . ?
N1 C1 C11 C5 -178.9(4) . . . . ?
N1 C2 C3 C4 -0.1(7) . . . . ?
N2 C18 C19 N3 4.3(6) . . . . ?
N2 C18 C19 C23 -175.1(4) . . . . ?
N3 C19 C23 C22 -1.9(7) . . . . ?
N3 C19 C23 C24 176.6(4) . . . . ?
N3 C20 C21 C22 -1.9(9) . . . . ?
N4 C25 C26 C27 0.6(7) . . . . ?
N4 C29 C30 N5 -2.9(5) . . . . ?
N4 C29 C30 C31 179.0(4) . . . . ?
N5 C30 C31 C32 -0.6(6) . . . . ?
N6 C43 C44 C45 0.5(7) . . . . ?
N6 C47 C48 N7 -3.1(6) . . . . ?
N6 C47 C48 C49 -178.2(4) . . . . ?
N7 C48 C49 C50 0.8(6) . . . . ?
N10 C10 C12 C6 -177.9(4) . . . . ?
N10 C10 C12 C7 1.6(6) . . . . ?
C1 N1 C2 C3 -1.1(6) . . . . ?
C1 C10 C12 C6 1.7(5) . . . . ?
C1 C10 C12 C7 -178.8(4) . . . . ?
C2 N1 C1 C10 -176.7(4) . . . . ?
C2 N1 C1 C11 1.5(6) . . . . ?
C2 C3 C4 C11 1.1(7) . . . . ?
C3 C4 C11 C1 -0.7(6) . . . . ?
C3 C4 C11 C5 177.5(4) . . . . ?
C5 C6 C12 C7 179.5(4) . . . . ?
C5 C6 C12 C10 -1.0(6) . . . . ?
C5 C6 C24 C13 83.8(6) . . . . ?
C5 C6 C24 C23 -94.1(5) . . . . ?
C6 C5 C11 C1 1.5(6) . . . . ?
C6 C5 C11 C4 -176.7(4) . . . . ?
C7 C8 C9 N10 0.1(7) . . . . ?
C8 C7 C12 C6 179.8(4) . . . . ?
C8 C7 C12 C10 0.4(6) . . . . ?
C9 N10 C10 C1 177.7(3) . . . . ?
C9 N10 C10 C12 -2.6(6) . . . . ?
C10 N10 C9 C8 1.8(6) . . . . ?
C10 C1 C11 C4 177.6(4) . . . . ?
C10 C1 C11 C5 -0.8(6) . . . . ?
C11 C1 C10 N10 178.8(3) . . . . ?
C11 C1 C10 C12 -0.8(6) . . . . ?
C11 C5 C6 C12 -0.6(6) . . . . ?
C11 C5 C6 C24 177.9(4) . . . . ?
C12 C6 C24 C13 -97.7(5) . . . . ?
C12 C6 C24 C23 84.4(5) . . . . ?
C12 C7 C8 C9 -1.2(7) . . . . ?
C13 C14 C15 C16 -177.8(5) . . . . ?
C13 C14 C18 N2 178.5(5) . . . . ?
C13 C14 C18 C19 -0.5(7) . . . . ?
C14 C13 C24 C6 -174.9(4) . . . . ?
C14 C13 C24 C23 2.9(7) . . . . ?
C14 C15 C16 C17 -2.3(9) . . . . ?
C14 C18 C19 N3 -176.7(4) . . . . ?
C14 C18 C19 C23 3.9(6) . . . . ?
C15 C14 C18 N2 -2.2(7) . . . . ?
C15 C14 C18 C19 178.9(5) . . . . ?
C15 C16 C17 N2 0.9(9) . . . . ?
C17 N2 C18 C14 0.8(7) . . . . ?
C17 N2 C18 C19 179.8(4) . . . . ?
C18 N2 C17 C16 -0.2(8) . . . . ?
C18 C14 C15 C16 2.9(8) . . . . ?
C18 C19 C23 C22 177.5(4) . . . . ?
C18 C19 C23 C24 -4.0(6) . . . . ?
C19 N3 C20 C21 1.1(8) . . . . ?
C19 C23 C24 C6 178.6(4) . . . . ?
C19 C23 C24 C13 0.6(7) . . . . ?
C20 N3 C19 C18 -178.5(5) . . . . ?
C20 N3 C19 C23 0.8(7) . . . . ?
C20 C21 C22 C23 0.7(8) . . . . ?
C21 C22 C23 C19 1.0(7) . . . . ?
C21 C22 C23 C24 -177.5(5) . . . . ?
C22 C23 C24 C6 -3.0(7) . . . . ?
C22 C23 C24 C13 179.1(5) . . . . ?
C24 C6 C12 C7 1.0(6) . . . . ?
C24 C6 C12 C10 -179.5(4) . . . . ?
C24 C13 C14 C15 177.7(5) . . . . ?
C24 C13 C14 C18 -3.0(7) . . . . ?
C25 N4 C29 C28 1.4(6) . . . . ?
C25 N4 C29 C30 179.7(4) . . . . ?
C25 C26 C27 C28 1.0(6) . . . . ?
C25 C26 C27 C35 -174.7(4) . . . . ?
C26 C27 C28 C29 -1.4(6) . . . . ?
C26 C27 C35 C36 -6.7(6) . . . . ?
C26 C27 C35 C37 113.0(5) . . . . ?
C26 C27 C35 C38 -127.5(5) . . . . ?
C27 C28 C29 N4 0.2(6) . . . . ?
C27 C28 C29 C30 -177.9(4) . . . . ?
C28 C27 C35 C36 177.7(4) . . . . ?
C28 C27 C35 C37 -62.6(5) . . . . ?
C28 C27 C35 C38 56.9(6) . . . . ?
C28 C29 C30 N5 175.3(4) . . . . ?
C28 C29 C30 C31 -2.8(6) . . . . ?
C29 N4 C25 C26 -1.9(6) . . . . ?
C29 C30 C31 C32 177.4(4) . . . . ?
C30 N5 C34 C33 1.8(6) . . . . ?
C30 C31 C32 C33 1.9(6) . . . . ?
C30 C31 C32 C39 -178.7(4) . . . . ?
C31 C32 C33 C34 -1.5(6) . . . . ?
C31 C32 C39 C40 49.4(5) . . . . ?
C31 C32 C39 C41 169.0(4) . . . . ?
C31 C32 C39 C42 -69.9(5) . . . . ?
C32 C33 C34 N5 -0.4(7) . . . . ?
C33 C32 C39 C40 -131.3(4) . . . . ?
C33 C32 C39 C41 -11.7(6) . . . . ?
C33 C32 C39 C42 109.4(5) . . . . ?
C34 N5 C30 C29 -179.5(3) . . . . ?
C34 N5 C30 C31 -1.3(6) . . . . ?
C35 C27 C28 C29 174.4(4) . . . . ?
C39 C32 C33 C34 179.1(4) . . . . ?
C43 N6 C47 C46 -0.7(7) . . . . ?
C43 N6 C47 C48 177.4(4) . . . . ?
C43 C44 C45 C46 0.9(7) . . . . ?
C43 C44 C45 C53 -177.0(5) . . . . ?
C44 C45 C46 C47 -2.3(7) . . . . ?
C44 C45 C53 C54 67.2(7) . . . . ?
C44 C45 C53 C55 -50.8(10) . . . . ?
C44 C45 C53 C56 -178.8(8) . . . . ?
C44 C45 C53 C54A 86.6(12) . . . . ?
C44 C45 C53 C55A -38.6(13) . . . . ?
C44 C45 C53 C56A -151.3(11) . . . . ?
C45 C46 C47 N6 2.2(8) . . . . ?
C45 C46 C47 C48 -175.7(4) . . . . ?
C46 C45 C53 C54 -110.6(7) . . . . ?
C46 C45 C53 C55 131.4(8) . . . . ?
C46 C45 C53 C56 3.5(10) . . . . ?
C46 C45 C53 C54A -91.1(12) . . . . ?
C46 C45 C53 C55A 143.7(12) . . . . ?
C46 C45 C53 C56A 30.9(12) . . . . ?
C46 C47 C48 N7 175.0(4) . . . . ?
C46 C47 C48 C49 -0.1(8) . . . . ?
C47 N6 C43 C44 -0.6(7) . . . . ?
C47 C48 C49 C50 175.6(4) . . . . ?
C48 N7 C52 C51 2.7(6) . . . . ?
C48 C49 C50 C51 0.7(6) . . . . ?
C48 C49 C50 C57 -174.6(4) . . . . ?
C49 C50 C51 C52 -0.5(6) . . . . ?
C49 C50 C57 C58 -9.9(6) . . . . ?
C49 C50 C57 C59 -131.7(4) . . . . ?
C49 C50 C57 C60 110.3(5) . . . . ?
C50 C51 C52 N7 -1.2(7) . . . . ?
C51 C50 C57 C58 174.9(4) . . . . ?
C51 C50 C57 C59 53.1(5) . . . . ?
C51 C50 C57 C60 -64.9(5) . . . . ?
C52 N7 C48 C47 -177.6(4) . . . . ?
C52 N7 C48 C49 -2.4(6) . . . . ?
C53 C45 C46 C47 175.6(5) . . . . ?
C57 C50 C51 C52 175.0(4) . . . . ?
